data_2212453
loop_
_publ_author_name
'Ou, Guang-Chuan'
'Zhang, Min'
'Yuan, Xian-You'
'Seik Weng Ng'

_publ_section_title
;
 Aquabis(1,2-ethanediamine-\k^2^<i>N,N</i>')hydroxidocobalt(III)
 naphthalene-1,5-disulfonate monohydrate
;
_journal_coeditor_code BI2130
_journal_issue 3
_journal_name_full 'Acta Crystallographica Section E'
_journal_page_first m803
_journal_page_last m805
_journal_paper_doi 10.1107/S1600536807007027
_journal_volume 63
_journal_year 2007
_chemical_formula_iupac '[Co (C2 H8 N2)2 (O H) (H2 O)] (C10 H6 O6 S2) , H2O'
_chemical_formula_moiety 'C4 H19 Co N4 O2 2+ , C10 H6 O6 S2 2- , H2 O'
_chemical_formula_sum 'C14 H27 Co N4 O9 S2'
_chemical_formula_weight 518.45
_chemical_name_systematic
;
Aquabis(1,2-ethanediamine-\k^2^N,N')hydroxidocobalt(III)
naphthalene-1,5-disulfonate monohydrate
;
_space_group_IT_number 15
_symmetry_cell_setting monoclinic
_symmetry_space_group_name_Hall '-C 2yc'
_symmetry_space_group_name_H-M 'C 1 2/c 1'
_atom_sites_solution_hydrogens geom
_atom_sites_solution_primary direct
_atom_sites_solution_secondary difmap
_audit_creation_method SHELXL97
_cell_angle_alpha 90.00
_cell_angle_beta 94.0020(10)
_cell_angle_gamma 90.00
_cell_formula_units_Z 4
_cell_length_a 21.017(2)
_cell_length_b 11.0917(8)
_cell_length_c 9.2140(7)
_cell_measurement_reflns_used 2369
_cell_measurement_temperature 293(2)
_cell_measurement_theta_max 26.9
_cell_measurement_theta_min 3.0
_cell_volume 2142.7(3)
_computing_cell_refinement 'SAINT (Bruker, 2001)'
_computing_data_collection 'SMART (Bruker, 2001)'
_computing_data_reduction SAINT
_computing_molecular_graphics 'X-SEED (Barbour, 2001)'
_computing_publication_material 'SHELXL97 and publCIF (Westrip, 2007)'
_computing_structure_refinement 'SHELXL97 (Sheldrick, 1997)'
_computing_structure_solution 'SHELXS97 (Sheldrick, 1997)'
_diffrn_ambient_temperature 293(2)
_diffrn_measured_fraction_theta_full 1.00
_diffrn_measured_fraction_theta_max 1.00
_diffrn_measurement_device_type 'Bruker SMART CCD area-detector'
_diffrn_measurement_method '\f and \w'
_diffrn_radiation_monochromator graphite
_diffrn_radiation_source 'fine-focus sealed tube'
_diffrn_radiation_type MoK\a
_diffrn_radiation_wavelength 0.71073
_diffrn_reflns_av_R_equivalents 0.047
_diffrn_reflns_av_sigmaI/netI 0.046
_diffrn_reflns_limit_h_max 26
_diffrn_reflns_limit_h_min -26
_diffrn_reflns_limit_k_max 14
_diffrn_reflns_limit_k_min -14
_diffrn_reflns_limit_l_max 11
_diffrn_reflns_limit_l_min -11
_diffrn_reflns_number 8917
_diffrn_reflns_theta_full 27.0
_diffrn_reflns_theta_max 27.0
_diffrn_reflns_theta_min 1.9
_diffrn_standards_number 0
_exptl_absorpt_coefficient_mu 1.050
_exptl_absorpt_correction_T_max 0.758
_exptl_absorpt_correction_T_min 0.673
_exptl_absorpt_correction_type multi-scan
_exptl_absorpt_process_details '(SADABS; Sheldrick, 1996)'
_exptl_crystal_colour orange
_exptl_crystal_density_diffrn 1.607
_exptl_crystal_density_method 'not measured'
_exptl_crystal_description block
_exptl_crystal_F_000 1080
_exptl_crystal_size_max 0.41
_exptl_crystal_size_mid 0.33
_exptl_crystal_size_min 0.28
_refine_diff_density_max 0.46
_refine_diff_density_min -0.36
_refine_ls_extinction_method none
_refine_ls_goodness_of_fit_ref 1.03
_refine_ls_hydrogen_treatment constr
_refine_ls_matrix_type full
_refine_ls_number_parameters 151
_refine_ls_number_reflns 2336
_refine_ls_number_restraints 15
_refine_ls_restrained_S_all 1.04
_refine_ls_R_factor_all 0.065
_refine_ls_R_factor_gt 0.040
_refine_ls_shift/su_max 0.001
_refine_ls_shift/su_mean 0.000
_refine_ls_structure_factor_coef Fsqd
_refine_ls_weighting_details 'calc w = 1/[\s^2^(Fo^2^)+(0.0493P)^2^+2.9275P] where P=(Fo^2^+2Fc^2^)/3'
_refine_ls_weighting_scheme calc
_refine_ls_wR_factor_gt 0.092
_refine_ls_wR_factor_ref 0.105
_reflns_number_gt 1714
_reflns_number_total 2336
_reflns_threshold_expression I>2\s(I)
_cod_data_source_file bi2130.cif
_cod_data_source_block I
_cod_original_sg_symbol_H-M 'C 2/c'
_cod_database_code 2212453
_cod_database_fobs_code 2212453

loop_
_symmetry_equiv_pos_as_xyz
'x, y, z'
'-x, y, -z+1/2'
'x+1/2, y+1/2, z'
'-x+1/2, y+1/2, -z+1/2'
'-x, -y, -z'
'x, -y, z-1/2'
'-x+1/2, -y+1/2, -z'
'x+1/2, -y+1/2, z-1/2'

loop_
_atom_site_type_symbol
_atom_site_label
_atom_site_fract_x
_atom_site_fract_y
_atom_site_fract_z
_atom_site_U_iso_or_equiv
_atom_site_adp_type
_atom_site_calc_flag
_atom_site_refinement_flags
_atom_site_occupancy
_atom_site_disorder_assembly
_atom_site_disorder_group
Co Co1 0.5000 0.37103(5) 0.2500 0.02094(17) Uani d S 1 . .
S S1 0.38767(4) 0.25322(7) -0.27412(9) 0.0290(2) Uani d . 1 . .
O O1 0.52879(10) 0.48891(18) 0.3903(2) 0.0267(5) Uani d . 1 . .
H H1 0.4996 0.5004 0.4476 0.040 Uiso d P 0.75 A -1
H H11 0.5374 0.5553 0.3500 0.040 Uiso d P 0.75 . .
O O2 0.40458(11) 0.3452(2) -0.1658(3) 0.0413(6) Uani d . 1 B 1
O O3 0.42854(10) 0.2566(2) -0.3945(3) 0.0398(6) Uani d . 1 B 1
O O4 0.38309(11) 0.1339(2) -0.2130(3) 0.0389(6) Uani d . 1 B 1
O O1w 0.5003(11) 0.0029(6) 0.2811(13) 0.046(5) Uani d PU 0.297(7) . 1
O O1w' 0.4866(8) 0.0018(13) 0.4204(19) 0.072(6) Uani d PU 0.203(7) . 1
H H1w 0.4768 -0.0176 0.3370 0.109 Uiso d . 1 C 1
N N1 0.46598(12) 0.2485(2) 0.1142(3) 0.0273(6) Uani d D 1 . .
H H1n1 0.4635 0.2767 0.0283 0.033 Uiso calc R 1 . .
H H1n2 0.4908 0.1879 0.1167 0.033 Uiso calc R 1 . .
N N2 0.41488(11) 0.3747(2) 0.3204(3) 0.0265(6) Uani d D 1 . .
H H2n1 0.4144 0.3351 0.3993 0.032 Uiso calc R 1 . .
H H2n2 0.4042 0.4471 0.3370 0.032 Uiso calc R 1 . .
C C1 0.40192(15) 0.2108(3) 0.1540(4) 0.0337(8) Uani d D 1 . .
H H1A 0.4055 0.1494 0.2290 0.040 Uiso calc R 1 . .
H H1B 0.3775 0.1782 0.0698 0.040 Uiso calc R 1 . .
C C2 0.36968(15) 0.3209(3) 0.2088(3) 0.0318(7) Uani d D 1 . .
H H2A 0.3601 0.3775 0.1300 0.038 Uiso calc R 1 . .
H H2B 0.3302 0.2991 0.2507 0.038 Uiso calc R 1 . .
C C3 0.30995(14) 0.2943(3) -0.3500(3) 0.0279(7) Uani d . 1 . .
C C4 0.28212(15) 0.3937(3) -0.2970(4) 0.0361(8) Uani d . 1 . .
H H4 0.3020 0.4340 -0.2177 0.043 Uiso calc R 1 B .
C C5 0.22401(16) 0.4365(3) -0.3598(4) 0.0404(9) Uani d . 1 B .
H H5 0.2057 0.5052 -0.3226 0.048 Uiso calc R 1 . .
C C6 0.19402(15) 0.3779(3) -0.4753(4) 0.0332(7) Uani d . 1 . .
H H6 0.1558 0.4081 -0.5176 0.040 Uiso calc R 1 B .
C C7 0.22017(14) 0.2721(3) -0.5312(3) 0.0252(6) Uani d . 1 . .

loop_
_atom_site_aniso_label
_atom_site_aniso_U_11
_atom_site_aniso_U_22
_atom_site_aniso_U_33
_atom_site_aniso_U_12
_atom_site_aniso_U_13
_atom_site_aniso_U_23
Co1 0.0228(3) 0.0232(3) 0.0168(3) 0.000 0.0010(2) 0.000
S1 0.0253(4) 0.0324(5) 0.0283(4) -0.0062(3) -0.0051(3) 0.0074(3)
O1 0.0326(12) 0.0272(11) 0.0210(11) -0.0017(9) 0.0073(9) -0.0045(9)
O2 0.0425(14) 0.0395(14) 0.0390(14) -0.0075(11) -0.0183(11) 0.0012(11)
O3 0.0262(12) 0.0555(16) 0.0376(13) -0.0017(11) 0.0013(10) 0.0146(11)
O4 0.0380(13) 0.0352(13) 0.0424(14) -0.0065(11) -0.0059(11) 0.0149(11)
O1W 0.042(4) 0.028(4) 0.066(11) -0.004(5) -0.003(8) -0.005(4)
O1W' 0.078(8) 0.049(7) 0.087(10) -0.036(6) -0.023(7) 0.006(7)
N1 0.0329(14) 0.0282(14) 0.0204(13) 0.0008(11) -0.0007(11) -0.0031(11)
N2 0.0273(13) 0.0304(14) 0.0220(13) 0.0019(11) 0.0028(10) 0.0034(11)
C1 0.0342(18) 0.0325(18) 0.0335(18) -0.0107(14) -0.0032(14) 0.0002(14)
C2 0.0266(16) 0.0384(19) 0.0300(17) -0.0039(14) -0.0006(13) 0.0019(14)
C3 0.0214(15) 0.0332(17) 0.0286(16) -0.0031(13) -0.0001(12) 0.0013(13)
C4 0.0315(17) 0.039(2) 0.0370(19) -0.0044(15) -0.0031(14) -0.0126(15)
C5 0.0352(19) 0.0330(19) 0.053(2) 0.0065(15) 0.0004(16) -0.0139(17)
C6 0.0237(16) 0.0360(19) 0.0395(19) 0.0032(14) -0.0012(13) -0.0027(15)
C7 0.0221(15) 0.0262(16) 0.0273(16) -0.0022(12) 0.0027(12) -0.0001(12)

loop_
_atom_type_symbol
_atom_type_description
_atom_type_scat_dispersion_real
_atom_type_scat_dispersion_imag
_atom_type_scat_source
C C 0.0033 0.0016 'International Tables Vol C Tables 4.2.6.8 and 6.1.1.4'
H H 0.0000 0.0000 'International Tables Vol C Tables 4.2.6.8 and 6.1.1.4'
N N 0.0061 0.0033 'International Tables Vol C Tables 4.2.6.8 and 6.1.1.4'
O O 0.0106 0.0060 'International Tables Vol C Tables 4.2.6.8 and 6.1.1.4'
S S 0.1246 0.1234 'International Tables Vol C Tables 4.2.6.8 and 6.1.1.4'
Co Co 0.3494 0.9721 'International Tables Vol C Tables 4.2.6.8 and 6.1.1.4'

loop_
_geom_angle_atom_site_label_1
_geom_angle_atom_site_label_2
_geom_angle_atom_site_label_3
_geom_angle_site_symmetry_1
_geom_angle_site_symmetry_3
_geom_angle
_geom_angle_publ_flag
O1 Co1 O1 . 2_655 93.50(10) yes
O1 Co1 N1 . . 176.30(10) yes
O1 Co1 N1 2_655 . 87.60(10) yes
O1 Co1 N2 . . 90.90(10) yes
O1 Co1 N2 2_655 . 87.50(10) yes
N1 Co1 N1 . 2_655 91.6(2) yes
N1 Co1 N2 . . 85.60(10) yes
N1 Co1 N2 . 2_655 96.00(10) yes
N2 Co1 N2 . 2_655 177.6(2) yes
O4 S1 O3 . . 112.41(15) ?
O4 S1 O2 . . 113.26(14) ?
O3 S1 O2 . . 112.19(15) ?
O4 S1 C3 . . 107.56(14) ?
O3 S1 C3 . . 105.53(14) ?
O2 S1 C3 . . 105.20(14) ?
Co1 O1 H1 . . 108.40(16) ?
Co1 O1 H11 . . 111.37(16) ?
H1 O1 H11 . . 109.1(2) ?
C1 N1 Co1 . . 109.73(19) ?
C1 N1 H1N1 . . 109.7 ?
Co1 N1 H1N1 . . 109.7 ?
C1 N1 H1N2 . . 109.7 ?
Co1 N1 H1N2 . . 109.7 ?
H1N1 N1 H1N2 . . 108.2 ?
C2 N2 Co1 . . 108.71(18) ?
C2 N2 H2N1 . . 109.9 ?
Co1 N2 H2N1 . . 109.9 ?
C2 N2 H2N2 . . 109.9 ?
Co1 N2 H2N2 . . 109.9 ?
H2N1 N2 H2N2 . . 108.3 ?
N1 C1 C2 . . 107.0(2) ?
N1 C1 H1A . . 110.3 ?
C2 C1 H1A . . 110.3 ?
N1 C1 H1B . . 110.3 ?
C2 C1 H1B . . 110.3 ?
H1A C1 H1B . . 108.6 ?
N2 C2 C1 . . 106.2(2) ?
N2 C2 H2A . . 110.5 ?
C1 C2 H2A . . 110.5 ?
N2 C2 H2B . . 110.5 ?
C1 C2 H2B . . 110.5 ?
H2A C2 H2B . . 108.7 ?
C4 C3 C7 . 7_554 121.1(3) ?
C4 C3 S1 . . 118.1(2) ?
C7 C3 S1 7_554 . 120.7(2) ?
C3 C4 C5 . . 120.9(3) ?
C3 C4 H4 . . 119.6 ?
C5 C4 H4 . . 119.6 ?
C6 C5 C4 . . 120.3(3) ?
C6 C5 H5 . . 119.8 ?
C4 C5 H5 . . 119.8 ?
C5 C6 C7 . . 120.8(3) ?
C5 C6 H6 . . 119.6 ?
C7 C6 H6 . . 119.6 ?
C6 C7 C7 . 7_554 119.5(3) ?
C6 C7 C3 . 7_554 123.1(3) ?
C7 C7 C3 7_554 7_554 117.4(3) ?

loop_
_geom_bond_atom_site_label_1
_geom_bond_atom_site_label_2
_geom_bond_site_symmetry_2
_geom_bond_distance
_geom_bond_publ_flag
Co1 O1 . 1.908(2) yes
Co1 O1 2_655 1.908(2) ?
Co1 N1 . 1.949(2) yes
Co1 N1 2_655 1.949(2) ?
Co1 N2 . 1.946(2) yes
Co1 N2 2_655 1.946(2) ?
S1 O4 . 1.444(2) ?
S1 O3 . 1.450(2) ?
S1 O2 . 1.454(2) ?
S1 C3 . 1.790(3) ?
O1 H1 . 0.85 ?
O1 H11 . 0.85 ?
O1W H1W . 0.77 ?
O1W' H1W . 0.81 ?
N1 C1 . 1.480(4) ?
N1 H1N1 . 0.850 ?
N1 H1N2 . 0.850 ?
N2 C2 . 1.477(4) ?
N2 H2N1 . 0.850 ?
N2 H2N2 . 0.850 ?
C1 C2 . 1.501(4) ?
C1 H1A . 0.970 ?
C1 H1B . 0.970 ?
C2 H2A . 0.970 ?
C2 H2B . 0.970 ?
C3 C4 . 1.355(4) ?
C3 C7 7_554 1.430(4) ?
C4 C5 . 1.397(5) ?
C4 H4 . 0.930 ?
C5 C6 . 1.363(4) ?
C5 H5 . 0.930 ?
C6 C7 . 1.408(4) ?
C6 H6 . 0.930 ?
C7 C7 7_554 1.429(6) ?
C7 C3 7_554 1.430(4) ?

loop_
_geom_hbond_atom_site_label_D
_geom_hbond_atom_site_label_H
_geom_hbond_atom_site_label_A
_geom_hbond_site_symmetry_A
_geom_hbond_distance_DH
_geom_hbond_distance_HA
_geom_hbond_distance_DA
_geom_hbond_angle_DHA
_geom_hbond_publ_flag
O1 H1 O1 5_666 0.85 1.65 2.439(4) 154 yes
O1 H11 O3 5_665 0.85 2.24 2.961(3) 144 yes
N1 H1N1 O2 . 0.85 2.24 3.001(3) 150 yes
N1 H1N2 O1W 2_655 0.85 2.26 2.960(9) 140 yes
N1 H1N2 O1W' 2_655 0.85 2.15 2.940(10) 154 yes
N2 H2N1 O3 1_556 0.85 2.09 2.932(3) 169 yes
N2 H2N2 O2 6_566 0.85 2.30 3.118(4) 160 yes

loop_
_geom_torsion_atom_site_label_1
_geom_torsion_atom_site_label_2
_geom_torsion_atom_site_label_3
_geom_torsion_atom_site_label_4
_geom_torsion_site_symmetry_1
_geom_torsion_site_symmetry_4
_geom_torsion
O1 Co1 N1 C1 . . 9.1(17)
O1 Co1 N1 C1 2_655 . -97.6(2)
N2 Co1 N1 C1 . . -9.9(2)
N2 Co1 N1 C1 2_655 . 171.8(2)
N1 Co1 N1 C1 2_655 . 86.0(2)
O1 Co1 N2 C2 . . 162.40(19)
O1 Co1 N2 C2 2_655 . 68.97(19)
N2 Co1 N2 C2 2_655 . 115.71(19)
N1 Co1 N2 C2 . . -18.8(2)
N1 Co1 N2 C2 2_655 . -109.9(2)
Co1 N1 C1 C2 . . 36.0(3)
Co1 N2 C2 C1 . . 42.9(3)
N1 C1 C2 N2 . . -51.1(3)
O4 S1 C3 C4 . . 120.0(3)
O3 S1 C3 C4 . . -119.8(3)
O2 S1 C3 C4 . . -1.0(3)
O4 S1 C3 C7 . 7_554 -63.5(3)
O3 S1 C3 C7 . 7_554 56.7(3)
O2 S1 C3 C7 . 7_554 175.5(2)
C7 C3 C4 C5 7_554 . -2.0(5)
S1 C3 C4 C5 . . 174.5(3)
C3 C4 C5 C6 . . 0.6(6)
C4 C5 C6 C7 . . 1.4(5)
C5 C6 C7 C7 . 7_554 -1.9(6)
C5 C6 C7 C3 . 7_554 178.6(3)
